data_7103237
loop_
_publ_author_name
'Chen, Yunfeng'
'Liu, Yuxiu'
'Petersen, Jeffrey L'
'Shi, Xiaodong'

_publ_section_title
;
 Conformational control in the regioselective synthesis of
 N-2-substituted-1,2,3-triazoles.
;
_journal_issue 28
_journal_name_full 'Chemical communications (Cambridge, England)'
_journal_page_first 3254
_journal_page_last 3256
_journal_paper_doi 10.1039/b805328f
_journal_year 2008
_chemical_formula_sum 'C23 H19 N3'
_chemical_formula_weight 337.41
_chemical_name_systematic
;
?
;
_space_group_IT_number 2
_symmetry_cell_setting triclinic
_symmetry_space_group_name_Hall '-P 1'
_symmetry_space_group_name_H-M 'P -1'
_atom_sites_solution_hydrogens geom
_atom_sites_solution_primary direct
_atom_sites_solution_secondary difmap
_audit_creation_method SHELXL-97
_cell_angle_alpha 62.390(1)
_cell_angle_beta 68.503(2)
_cell_angle_gamma 68.570(2)
_cell_formula_units_Z 2
_cell_length_a 9.6394(9)
_cell_length_b 10.7499(10)
_cell_length_c 10.9959(9)
_cell_measurement_reflns_used 3837
_cell_measurement_temperature 293(2)
_cell_measurement_theta_max 27.47
_cell_measurement_theta_min 2.15
_cell_volume 912.63(14)
_computing_structure_refinement 'SHELXL-97 (Sheldrick, 1997)'
_computing_structure_solution 'SHELXS-97 (Sheldrick, 1990)'
_diffrn_ambient_temperature 293(2)
_diffrn_measured_fraction_theta_full 0.955
_diffrn_measured_fraction_theta_max 0.955
_diffrn_radiation_monochromator graphite
_diffrn_radiation_source 'fine-focus sealed tube'
_diffrn_radiation_type MoK\a
_diffrn_radiation_wavelength 0.71073
_diffrn_reflns_av_R_equivalents 0.0327
_diffrn_reflns_av_sigmaI/netI 0.0678
_diffrn_reflns_limit_h_max 11
_diffrn_reflns_limit_h_min -12
_diffrn_reflns_limit_k_max 12
_diffrn_reflns_limit_k_min -13
_diffrn_reflns_limit_l_max 14
_diffrn_reflns_limit_l_min -12
_diffrn_reflns_number 6310
_diffrn_reflns_theta_full 27.51
_diffrn_reflns_theta_max 27.51
_diffrn_reflns_theta_min 2.15
_diffrn_standards_decay_% 0
_exptl_absorpt_coefficient_mu 0.073
_exptl_absorpt_correction_T_max 0.988
_exptl_absorpt_correction_T_min 0.971
_exptl_absorpt_correction_type semi-empirical
_exptl_absorpt_process_details SADABS
_exptl_crystal_colour colorless
_exptl_crystal_density_diffrn 1.228
_exptl_crystal_density_method 'not measured'
_exptl_crystal_F_000 356
_exptl_crystal_size_max 0.40
_exptl_crystal_size_mid 0.31
_exptl_crystal_size_min 0.16
_refine_diff_density_max 0.290
_refine_diff_density_min -0.191
_refine_diff_density_rms 0.047
_refine_ls_extinction_method none
_refine_ls_goodness_of_fit_ref 1.040
_refine_ls_hydrogen_treatment riding
_refine_ls_matrix_type full
_refine_ls_number_parameters 235
_refine_ls_number_reflns 4000
_refine_ls_number_restraints 0
_refine_ls_restrained_S_all 1.040
_refine_ls_R_factor_all 0.0737
_refine_ls_R_factor_gt 0.0560
_refine_ls_shift/su_max 0.001
_refine_ls_shift/su_mean 0.000
_refine_ls_structure_factor_coef Fsqd
_refine_ls_weighting_details 'calc w=1/[\s^2^(Fo^2^)+(0.0840P)^2^+0.0801P] where P=(Fo^2^+2Fc^2^)/3'
_refine_ls_weighting_scheme calc
_refine_ls_wR_factor_gt 0.1543
_refine_ls_wR_factor_ref 0.1707
_reflns_number_gt 2986
_reflns_number_total 4000
_reflns_threshold_expression >2sigma(I)
_cod_data_source_file b805328f.txt
_cod_data_source_block N-1-3a
_cod_original_sg_symbol_H-M P-1
_cod_database_code 7103237

loop_
_symmetry_equiv_pos_as_xyz
'x, y, z'
'-x, -y, -z'

loop_
_atom_site_label
_atom_site_type_symbol
_atom_site_fract_x
_atom_site_fract_y
_atom_site_fract_z
_atom_site_U_iso_or_equiv
_atom_site_adp_type
_atom_site_occupancy
_atom_site_symmetry_multiplicity
_atom_site_calc_flag
_atom_site_refinement_flags
_atom_site_disorder_assembly
_atom_site_disorder_group
N1 N 0.39847(15) -0.07336(14) 0.23415(12) 0.0459(3) Uani 1 1 d . . .
N2 N 0.53384(16) -0.16394(15) 0.20573(13) 0.0494(3) Uani 1 1 d . . .
N3 N 0.63567(15) -0.08628(14) 0.12921(12) 0.0461(3) Uani 1 1 d . . .
C1 C 0.41205(17) 0.06517(16) 0.17470(14) 0.0428(3) Uani 1 1 d . . .
C2 C 0.56488(17) 0.05574(16) 0.10728(14) 0.0422(3) Uani 1 1 d . . .
C3 C 0.28038(17) 0.18616(17) 0.19568(15) 0.0464(4) Uani 1 1 d . . .
C4 C 0.1911(2) 0.2592(2) 0.10588(19) 0.0679(5) Uani 1 1 d . . .
H4A H 0.2105 0.2352 0.0292 0.082 Uiso 1 1 calc R . .
H4B H 0.1089 0.3348 0.1193 0.082 Uiso 1 1 calc R . .
C5 C 0.25630(17) 0.21599(16) 0.32261(14) 0.0425(3) Uani 1 1 d . . .
C6 C 0.3789(2) 0.1827(2) 0.37903(17) 0.0542(4) Uani 1 1 d . . .
H6 H 0.4769 0.1411 0.3376 0.065 Uiso 1 1 calc R . .
C7 C 0.3561(2) 0.2110(2) 0.4968(2) 0.0689(5) Uani 1 1 d . . .
H7 H 0.4391 0.1903 0.5326 0.083 Uiso 1 1 calc R . .
C8 C 0.2114(3) 0.2696(2) 0.5607(2) 0.0702(5) Uani 1 1 d . . .
H8 H 0.1963 0.2875 0.6402 0.084 Uiso 1 1 calc R . .
C9 C 0.0886(2) 0.3018(2) 0.50664(19) 0.0621(5) Uani 1 1 d . . .
H9 H -0.0095 0.3413 0.5499 0.075 Uiso 1 1 calc R . .
C10 C 0.11088(19) 0.27548(18) 0.38823(17) 0.0499(4) Uani 1 1 d . . .
H10 H 0.0275 0.2979 0.3522 0.060 Uiso 1 1 calc R . .
C11 C 0.2614(2) -0.1310(2) 0.31686(16) 0.0553(4) Uani 1 1 d . . .
H11A H 0.2548 -0.1922 0.2774 0.066 Uiso 1 1 calc R . .
H11B H 0.1709 -0.0514 0.3093 0.066 Uiso 1 1 calc R . .
C12 C 0.26254(18) -0.21699(19) 0.47058(16) 0.0494(4) Uani 1 1 d . . .
C13 C 0.2146(2) -0.1471(2) 0.56315(18) 0.0631(5) Uani 1 1 d . . .
H13 H 0.1810 -0.0469 0.5302 0.076 Uiso 1 1 calc R . .
C14 C 0.2163(3) -0.2254(3) 0.7038(2) 0.0804(7) Uani 1 1 d . . .
H14 H 0.1841 -0.1779 0.7653 0.097 Uiso 1 1 calc R . .
C15 C 0.2655(3) -0.3730(3) 0.7529(2) 0.0888(8) Uani 1 1 d . . .
H15 H 0.2663 -0.4255 0.8479 0.107 Uiso 1 1 calc R . .
C16 C 0.3129(3) -0.4428(3) 0.6639(2) 0.0867(7) Uani 1 1 d . . .
H16 H 0.3466 -0.5429 0.6977 0.104 Uiso 1 1 calc R . .
C17 C 0.3112(2) -0.3646(2) 0.5213(2) 0.0657(5) Uani 1 1 d . . .
H17 H 0.3434 -0.4129 0.4606 0.079 Uiso 1 1 calc R . .
C18 C 0.65341(18) 0.16727(17) 0.02240(14) 0.0454(4) Uani 1 1 d . . .
C19 C 0.8107(2) 0.1303(2) 0.0058(2) 0.0613(5) Uani 1 1 d . . .
H19 H 0.8592 0.0350 0.0512 0.074 Uiso 1 1 calc R . .
C20 C 0.8973(3) 0.2328(2) -0.0775(2) 0.0755(6) Uani 1 1 d . . .
H20 H 1.0030 0.2058 -0.0874 0.091 Uiso 1 1 calc R . .
C21 C 0.8280(3) 0.3722(2) -0.1445(2) 0.0758(6) Uani 1 1 d . . .
H21 H 0.8861 0.4408 -0.2008 0.091 Uiso 1 1 calc R . .
C22 C 0.6725(3) 0.4118(2) -0.1289(2) 0.0794(6) Uani 1 1 d . . .
H22 H 0.6254 0.5076 -0.1745 0.095 Uiso 1 1 calc R . .
C23 C 0.5843(2) 0.3109(2) -0.0459(2) 0.0663(5) Uani 1 1 d . . .
H23 H 0.4786 0.3394 -0.0359 0.080 Uiso 1 1 calc R . .

loop_
_atom_site_aniso_label
_atom_site_aniso_U_11
_atom_site_aniso_U_22
_atom_site_aniso_U_33
_atom_site_aniso_U_23
_atom_site_aniso_U_13
_atom_site_aniso_U_12
N1 0.0457(7) 0.0512(8) 0.0406(6) -0.0187(5) -0.0066(5) -0.0132(6)
N2 0.0513(8) 0.0474(7) 0.0469(6) -0.0183(6) -0.0080(6) -0.0123(6)
N3 0.0467(7) 0.0466(7) 0.0431(6) -0.0192(5) -0.0074(5) -0.0095(6)
C1 0.0441(8) 0.0491(8) 0.0375(6) -0.0193(6) -0.0088(6) -0.0107(6)
C2 0.0430(8) 0.0451(8) 0.0380(6) -0.0190(6) -0.0078(6) -0.0074(6)
C3 0.0405(8) 0.0534(9) 0.0453(7) -0.0233(7) -0.0070(6) -0.0085(7)
C4 0.0571(11) 0.0857(14) 0.0608(10) -0.0411(10) -0.0215(8) 0.0083(10)
C5 0.0425(8) 0.0417(8) 0.0435(7) -0.0177(6) -0.0064(6) -0.0122(6)
C6 0.0455(9) 0.0651(11) 0.0556(8) -0.0306(8) -0.0110(7) -0.0081(7)
C7 0.0593(11) 0.0959(15) 0.0699(11) -0.0459(11) -0.0197(9) -0.0147(10)
C8 0.0719(13) 0.0918(15) 0.0644(10) -0.0487(11) -0.0096(9) -0.0196(11)
C9 0.0526(10) 0.0745(12) 0.0638(10) -0.0426(9) -0.0003(8) -0.0118(9)
C10 0.0438(8) 0.0538(9) 0.0545(8) -0.0258(7) -0.0063(7) -0.0125(7)
C11 0.0518(9) 0.0678(11) 0.0499(8) -0.0192(8) -0.0091(7) -0.0253(8)
C12 0.0392(8) 0.0612(10) 0.0480(8) -0.0199(7) -0.0039(6) -0.0197(7)
C13 0.0694(12) 0.0701(12) 0.0561(9) -0.0264(9) -0.0031(8) -0.0320(10)
C14 0.0837(15) 0.115(2) 0.0550(10) -0.0366(12) -0.0025(10) -0.0461(14)
C15 0.0716(14) 0.119(2) 0.0526(10) -0.0100(13) -0.0146(10) -0.0285(14)
C16 0.0617(13) 0.0709(14) 0.0804(14) -0.0013(12) -0.0140(11) -0.0052(10)
C17 0.0511(10) 0.0631(12) 0.0698(11) -0.0261(9) -0.0031(8) -0.0100(9)
C18 0.0486(9) 0.0468(8) 0.0402(7) -0.0193(6) -0.0059(6) -0.0118(7)
C19 0.0487(10) 0.0538(10) 0.0690(10) -0.0196(8) -0.0052(8) -0.0132(8)
C20 0.0558(11) 0.0731(14) 0.0885(14) -0.0303(11) 0.0016(10) -0.0252(10)
C21 0.0846(15) 0.0648(13) 0.0739(12) -0.0263(10) 0.0064(11) -0.0388(11)
C22 0.0892(17) 0.0490(11) 0.0809(13) -0.0116(10) -0.0126(12) -0.0213(10)
C23 0.0618(12) 0.0498(10) 0.0748(11) -0.0174(9) -0.0147(9) -0.0097(8)

loop_
_atom_type_symbol
_atom_type_description
_atom_type_scat_dispersion_real
_atom_type_scat_dispersion_imag
_atom_type_scat_source
C C 0.0033 0.0016 'International Tables Vol C Tables 4.2.6.8 and 6.1.1.4'
H H 0.0000 0.0000 'International Tables Vol C Tables 4.2.6.8 and 6.1.1.4'
N N 0.0061 0.0033 'International Tables Vol C Tables 4.2.6.8 and 6.1.1.4'

loop_
_geom_angle_atom_site_label_1
_geom_angle_atom_site_label_2
_geom_angle_atom_site_label_3
_geom_angle
_geom_angle_site_symmetry_1
_geom_angle_site_symmetry_3
_geom_angle_publ_flag
N2 N1 C1 111.24(13) . . ?
N2 N1 C11 119.33(14) . . ?
C1 N1 C11 129.40(14) . . ?
N3 N2 N1 107.35(13) . . ?
N2 N3 C2 108.97(13) . . ?
N1 C1 C2 104.08(13) . . ?
N1 C1 C3 122.08(14) . . ?
C2 C1 C3 133.74(15) . . ?
N3 C2 C1 108.35(14) . . ?
N3 C2 C18 120.25(14) . . ?
C1 C2 C18 131.40(14) . . ?
C4 C3 C1 120.21(13) . . ?
C4 C3 C5 123.55(14) . . ?
C1 C3 C5 116.23(12) . . ?
C10 C5 C6 118.51(13) . . ?
C10 C5 C3 120.83(13) . . ?
C6 C5 C3 120.65(13) . . ?
C7 C6 C5 120.46(15) . . ?
C8 C7 C6 120.29(17) . . ?
C7 C8 C9 119.83(15) . . ?
C8 C9 C10 120.17(16) . . ?
C9 C10 C5 120.74(15) . . ?
N1 C11 C12 112.59(13) . . ?
C17 C12 C13 118.89(16) . . ?
C17 C12 C11 120.95(16) . . ?
C13 C12 C11 120.16(16) . . ?
C14 C13 C12 120.3(2) . . ?
C15 C14 C13 120.1(2) . . ?
C16 C15 C14 120.29(19) . . ?
C15 C16 C17 120.1(2) . . ?
C12 C17 C16 120.30(19) . . ?
C19 C18 C23 117.89(16) . . ?
C19 C18 C2 120.16(15) . . ?
C23 C18 C2 121.93(16) . . ?
C18 C19 C20 121.22(18) . . ?
C21 C20 C19 120.0(2) . . ?
C20 C21 C22 119.9(2) . . ?
C21 C22 C23 120.8(2) . . ?
C22 C23 C18 120.1(2) . . ?

loop_
_geom_bond_atom_site_label_1
_geom_bond_atom_site_label_2
_geom_bond_distance
_geom_bond_site_symmetry_2
_geom_bond_publ_flag
N1 N2 1.3429(18) . ?
N1 C1 1.356(2) . ?
N1 C11 1.467(2) . ?
N2 N3 1.3079(19) . ?
N3 C2 1.3685(19) . ?
C1 C2 1.375(2) . ?
C1 C3 1.488(2) . ?
C2 C18 1.471(2) . ?
C3 C4 1.320(2) . ?
C3 C5 1.4926(19) . ?
C5 C10 1.388(2) . ?
C5 C6 1.390(2) . ?
C6 C7 1.388(2) . ?
C7 C8 1.373(3) . ?
C8 C9 1.378(3) . ?
C9 C10 1.383(2) . ?
C11 C12 1.507(2) . ?
C12 C17 1.370(3) . ?
C12 C13 1.387(2) . ?
C13 C14 1.379(3) . ?
C14 C15 1.371(4) . ?
C15 C16 1.354(4) . ?
C16 C17 1.397(3) . ?
C18 C19 1.383(2) . ?
C18 C23 1.390(2) . ?
C19 C20 1.388(3) . ?
C20 C21 1.357(3) . ?
C21 C22 1.368(3) . ?
C22 C23 1.385(3) . ?

loop_
_cod_related_entry_id
_cod_related_entry_database
_cod_related_entry_code
1 ChemSpider 30653043
